data_1517619
loop_
_publ_author_name
'Mohd. R. Razali'
'Aron Urbatsch'
'Glen B. Deacon'
'Stuart R. Batten'

_publ_section_title
;
 Coordination polymers of transition metals derived from the in situ
 nucleophilic addition of alcohols to dicyanonitrosomethanide
 [C(CN)2(NO)]-
;
_journal_name_full
;
Inorganica Chimica Acta
;
_journal_page_first 120
_journal_page_last 126
_journal_volume 403
_journal_year 2013
_chemical_formula_moiety 'C20 H20 N8 Ni O4, 2(C2 H6 O)'
_chemical_formula_sum 'C24 H32 N8 Ni O6'
_chemical_formula_weight 587.29
_space_group_IT_number 15
_symmetry_cell_setting monoclinic
_symmetry_space_group_name_Hall '-C 2yc'
_symmetry_space_group_name_H-M 'C 1 2/c 1'
_atom_sites_solution_hydrogens geom
_atom_sites_solution_primary direct
_atom_sites_solution_secondary difmap
_cell_angle_alpha 90.00
_cell_angle_beta 116.40(3)
_cell_angle_gamma 90.00
_cell_formula_units_Z 4
_cell_length_a 16.096(3)
_cell_length_b 11.352(2)
_cell_length_c 16.663(3)
_cell_measurement_reflns_used 13346
_cell_measurement_temperature 100(2)
_cell_measurement_theta_max 29.47
_cell_measurement_theta_min 1.85
_cell_volume 2727.2(11)
_computing_cell_refinement 'XDS (Kabsch, 1993)'
_computing_data_collection 'Blu-Ice (McPhillips et al, 2002)'
_computing_data_reduction 'XDS (Kabsch, 1993)'
_computing_molecular_graphics X-SEED
_computing_publication_material 'XCIF V6.12 (BrukerAXS, 2001).'
_computing_structure_refinement 'SHELXL-97 (Sheldrick, 1997)'
_computing_structure_solution 'SHELXS-97 (Sheldrick, 1990)'
_diffrn_ambient_temperature 100(2)
_diffrn_detector_area_resol_mean 0
_diffrn_measured_fraction_theta_full 0.987
_diffrn_measured_fraction_theta_max 0.987
_diffrn_measurement_device_type 'ADSC Quantum 210r'
_diffrn_measurement_method 'scans in phi'
_diffrn_radiation_monochromator silicon
_diffrn_radiation_source 'Australian Synchrotron MX1'
_diffrn_radiation_type synchrotron
_diffrn_radiation_wavelength 0.71082
_diffrn_reflns_av_R_equivalents 0.0620
_diffrn_reflns_av_sigmaI/netI 0.0497
_diffrn_reflns_limit_h_max 19
_diffrn_reflns_limit_h_min -18
_diffrn_reflns_limit_k_max 13
_diffrn_reflns_limit_k_min -12
_diffrn_reflns_limit_l_max 19
_diffrn_reflns_limit_l_min -19
_diffrn_reflns_number 8634
_diffrn_reflns_theta_full 25.00
_diffrn_reflns_theta_max 25.00
_diffrn_reflns_theta_min 2.97
_diffrn_standards_decay_% 0
_diffrn_standards_interval_count 0
_diffrn_standards_interval_time 0
_diffrn_standards_number 0
_exptl_absorpt_coefficient_mu 0.765
_exptl_absorpt_correction_T_max 0.876
_exptl_absorpt_correction_T_min 0.657
_exptl_absorpt_correction_type multi-scan
_exptl_absorpt_process_details SADABS
_exptl_crystal_colour green
_exptl_crystal_density_diffrn 1.430
_exptl_crystal_density_method 'not measured'
_exptl_crystal_description block
_exptl_crystal_F_000 1232
_exptl_crystal_size_max 0.1
_exptl_crystal_size_mid 0.05
_exptl_crystal_size_min 0.05
_refine_diff_density_max 0.654
_refine_diff_density_min -0.379
_refine_diff_density_rms 0.071
_refine_ls_extinction_method none
_refine_ls_goodness_of_fit_ref 1.061
_refine_ls_hydrogen_treatment constr
_refine_ls_matrix_type full
_refine_ls_number_parameters 181
_refine_ls_number_reflns 2375
_refine_ls_number_restraints 0
_refine_ls_restrained_S_all 1.061
_refine_ls_R_factor_all 0.0609
_refine_ls_R_factor_gt 0.0543
_refine_ls_shift/su_max 0.000
_refine_ls_shift/su_mean 0.000
_refine_ls_structure_factor_coef Fsqd
_refine_ls_weighting_details 'calc w=1/[\s^2^(Fo^2^)+(0.0767P)^2^+6.8788P] where P=(Fo^2^+2Fc^2^)/3'
_refine_ls_weighting_scheme calc
_refine_ls_wR_factor_gt 0.1457
_refine_ls_wR_factor_ref 0.1508
_reflns_number_gt 2054
_reflns_number_total 2375
_reflns_threshold_expression >2sigma(I)
_cod_data_source_file ICA-2013-403-120-126-2.cif
_cod_data_source_block 2
_cod_original_sg_symbol_H-M C2/c
_cod_database_code 1517619

loop_
_symmetry_equiv_pos_as_xyz
'x, y, z'
'-x, y, -z+1/2'
'x+1/2, y+1/2, z'
'-x+1/2, y+1/2, -z+1/2'
'-x, -y, -z'
'x, -y, z-1/2'
'-x+1/2, -y+1/2, -z'
'x+1/2, -y+1/2, z-1/2'

loop_
_atom_site_label
_atom_site_type_symbol
_atom_site_fract_x
_atom_site_fract_y
_atom_site_fract_z
_atom_site_U_iso_or_equiv
_atom_site_adp_type
_atom_site_occupancy
_atom_site_symmetry_multiplicity
_atom_site_calc_flag
_atom_site_refinement_flags
Ni1 Ni 0.0000 0.37235(5) 0.7500 0.0346(2) Uani 1 2 d S
N5 N 0.0000 0.5596(3) 0.7500 0.0350(9) Uani 1 2 d S
N3 N -0.0741(2) 0.3661(2) 0.6120(2) 0.0376(7) Uani 1 1 d .
H3N H -0.1351 0.3675 0.5841 0.045 Uiso 1 1 calc R
O1 O 0.1935(2) 0.3763(2) 0.76111(19) 0.0532(7) Uani 1 1 d .
N4 N 0.0000 0.1843(3) 0.7500 0.0368(9) Uani 1 2 d S
C9 C 0.0000 0.8076(4) 0.7500 0.0316(9) Uani 1 2 d S
N1 N 0.1063(2) 0.3705(2) 0.7114(2) 0.0419(7) Uani 1 1 d .
C11 C 0.0646(3) 0.6210(3) 0.8178(2) 0.0367(8) Uani 1 1 d .
H11 H 0.1111 0.5787 0.8662 0.044 Uiso 1 1 calc R
C6 C 0.0785(3) 0.1230(3) 0.7936(3) 0.0398(8) Uani 1 1 d .
H6 H 0.1347 0.1652 0.8255 0.048 Uiso 1 1 calc R
C8 C 0.0000 -0.0619(4) 0.7500 0.0325(10) Uani 1 2 d S
N2 N 0.1906(3) 0.3518(3) 0.5544(3) 0.0591(9) Uani 1 1 d .
C3 C -0.0243(3) 0.3601(3) 0.5710(2) 0.0387(8) Uani 1 1 d .
C1 C 0.0765(3) 0.3616(3) 0.6239(2) 0.0396(8) Uani 1 1 d .
C2 C 0.1390(3) 0.3559(3) 0.5844(3) 0.0479(9) Uani 1 1 d .
C7 C 0.0818(2) 0.0015(3) 0.7946(2) 0.0373(8) Uani 1 1 d .
H7 H 0.1393 -0.0384 0.8255 0.045 Uiso 1 1 calc R
C10 C 0.0670(2) 0.7428(3) 0.8209(2) 0.0347(7) Uani 1 1 d .
H10 H 0.1137 0.7823 0.8708 0.042 Uiso 1 1 calc R
O2 O -0.05184(18) 0.3532(2) 0.48297(17) 0.0443(6) Uani 1 1 d .
C4 C -0.1518(3) 0.3428(4) 0.4243(3) 0.0502(9) Uani 1 1 d .
H4A H -0.1849 0.4124 0.4314 0.060 Uiso 1 1 calc R
H4B H -0.1769 0.2715 0.4400 0.060 Uiso 1 1 calc R
C5 C -0.1650(3) 0.3346(4) 0.3299(3) 0.0570(10) Uani 1 1 d .
H5A H -0.1403 0.4056 0.3150 0.085 Uiso 1 1 calc R
H5B H -0.2313 0.3274 0.2893 0.085 Uiso 1 1 calc R
H5C H -0.1321 0.2652 0.3236 0.085 Uiso 1 1 calc R
O3 O 0.2717(2) 0.4276(3) 0.9410(2) 0.0629(8) Uani 1 1 d .
H3O H 0.2327 0.4257 0.8868 0.075 Uiso 1 1 calc R
C12 C 0.3319(4) 0.5253(5) 0.9559(4) 0.0726(14) Uani 1 1 d .
H12A H 0.3760 0.5280 1.0204 0.087 Uiso 1 1 calc R
H12B H 0.2945 0.5985 0.9416 0.087 Uiso 1 1 calc R
C13 C 0.3841(4) 0.5239(6) 0.9046(4) 0.0838(16) Uani 1 1 d .
H13A H 0.4172 0.4488 0.9140 0.126 Uiso 1 1 calc R
H13B H 0.4289 0.5888 0.9240 0.126 Uiso 1 1 calc R
H13C H 0.3417 0.5331 0.8409 0.126 Uiso 1 1 calc R

loop_
_atom_site_aniso_label
_atom_site_aniso_U_11
_atom_site_aniso_U_22
_atom_site_aniso_U_33
_atom_site_aniso_U_23
_atom_site_aniso_U_13
_atom_site_aniso_U_12
Ni1 0.0501(4) 0.0136(3) 0.0415(4) 0.000 0.0216(3) 0.000
N5 0.046(2) 0.0166(17) 0.040(2) 0.000 0.0162(18) 0.000
N3 0.0480(17) 0.0204(13) 0.0442(16) -0.0020(11) 0.0203(14) 0.0000(11)
O1 0.0501(17) 0.0429(16) 0.0568(17) 0.0013(12) 0.0149(14) 0.0021(12)
N4 0.047(2) 0.0156(17) 0.047(2) 0.000 0.0201(19) 0.000
C9 0.040(2) 0.015(2) 0.040(2) 0.000 0.017(2) 0.000
N1 0.0495(18) 0.0189(13) 0.0531(18) 0.0009(12) 0.0189(15) 0.0007(12)
C11 0.0432(19) 0.0205(16) 0.0417(18) 0.0020(13) 0.0145(15) 0.0012(13)
C6 0.0432(19) 0.0184(16) 0.054(2) -0.0014(14) 0.0178(16) -0.0046(13)
C8 0.045(3) 0.0124(19) 0.039(2) 0.000 0.018(2) 0.000
N2 0.053(2) 0.055(2) 0.073(2) -0.0040(18) 0.0306(19) -0.0008(17)
C3 0.055(2) 0.0168(15) 0.0423(18) -0.0031(13) 0.0200(17) -0.0019(14)
C1 0.054(2) 0.0214(16) 0.0450(19) -0.0026(13) 0.0235(17) -0.0016(14)
C2 0.052(2) 0.0331(19) 0.054(2) -0.0040(16) 0.0193(19) -0.0009(16)
C7 0.0400(18) 0.0192(15) 0.0487(19) 0.0001(14) 0.0162(16) 0.0006(13)
C10 0.0420(18) 0.0190(15) 0.0378(17) -0.0017(12) 0.0129(15) -0.0001(13)
O2 0.0499(15) 0.0383(13) 0.0457(14) -0.0059(11) 0.0221(12) -0.0027(11)
C4 0.052(2) 0.041(2) 0.058(2) -0.0064(17) 0.0244(19) -0.0055(17)
C5 0.066(3) 0.049(2) 0.059(2) -0.0086(19) 0.031(2) -0.016(2)
O3 0.0622(19) 0.063(2) 0.0653(19) 0.0080(15) 0.0302(16) -0.0056(15)
C12 0.073(3) 0.075(3) 0.075(3) -0.019(3) 0.036(3) -0.013(3)
C13 0.083(4) 0.092(4) 0.077(4) 0.002(3) 0.035(3) -0.021(3)

loop_
_atom_type_symbol
_atom_type_description
_atom_type_scat_dispersion_real
_atom_type_scat_dispersion_imag
_atom_type_scat_source
C C 0.0033 0.0016 'International Tables Vol C Tables 4.2.6.8 and 6.1.1.4'
H H 0.0000 0.0000 'International Tables Vol C Tables 4.2.6.8 and 6.1.1.4'
N N 0.0061 0.0033 'International Tables Vol C Tables 4.2.6.8 and 6.1.1.4'
O O 0.0106 0.0060 'International Tables Vol C Tables 4.2.6.8 and 6.1.1.4'
Ni Ni 0.3393 1.1124 'International Tables Vol C Tables 4.2.6.8 and 6.1.1.4'

loop_
_geom_angle_atom_site_label_1
_geom_angle_atom_site_label_2
_geom_angle_atom_site_label_3
_geom_angle
_geom_angle_site_symmetry_1
_geom_angle_site_symmetry_3
N3 Ni1 N3 176.07(14) . 2_556
N3 Ni1 N1 101.32(13) . 2_556
N3 Ni1 N1 78.64(13) 2_556 2_556
N3 Ni1 N1 78.64(13) . .
N3 Ni1 N1 101.32(13) 2_556 .
N1 Ni1 N1 178.85(14) 2_556 .
N3 Ni1 N5 91.96(7) . .
N3 Ni1 N5 91.96(7) 2_556 .
N1 Ni1 N5 90.57(7) 2_556 .
N1 Ni1 N5 90.57(7) . .
N3 Ni1 N4 88.04(7) . .
N3 Ni1 N4 88.04(7) 2_556 .
N1 Ni1 N4 89.43(7) 2_556 .
N1 Ni1 N4 89.43(7) . .
N5 Ni1 N4 180.000(1) . .
C11 N5 C11 117.4(4) . 2_556
C11 N5 Ni1 121.29(19) . .
C11 N5 Ni1 121.29(19) 2_556 .
C3 N3 Ni1 114.3(3) . .
C3 N3 H3N 122.9 . .
Ni1 N3 H3N 122.9 . .
C6 N4 C6 117.3(4) 2_556 .
C6 N4 Ni1 121.33(19) 2_556 .
C6 N4 Ni1 121.33(19) . .
C10 C9 C10 116.7(4) 2_556 .
C10 C9 C8 121.66(19) 2_556 1_565
C10 C9 C8 121.66(19) . 1_565
O1 N1 C1 118.4(3) . .
O1 N1 Ni1 128.2(3) . .
C1 N1 Ni1 113.4(3) . .
N5 C11 C10 123.3(3) . .
N5 C11 H11 118.4 . .
C10 C11 H11 118.4 . .
N4 C6 C7 123.2(3) . .
N4 C6 H6 118.4 . .
C7 C6 H6 118.4 . .
C7 C8 C7 117.6(4) . 2_556
C7 C8 C9 121.2(2) . 1_545
C7 C8 C9 121.2(2) 2_556 1_545
N3 C3 O2 128.1(4) . .
N3 C3 C1 118.3(3) . .
O2 C3 C1 113.6(3) . .
N1 C1 C2 121.8(4) . .
N1 C1 C3 115.3(3) . .
C2 C1 C3 122.9(3) . .
N2 C2 C1 178.6(5) . .
C6 C7 C8 119.3(3) . .
C6 C7 H7 120.4 . .
C8 C7 H7 120.4 . .
C11 C10 C9 119.7(3) . .
C11 C10 H10 120.2 . .
C9 C10 H10 120.2 . .
C3 O2 C4 117.8(3) . .
O2 C4 C5 107.9(3) . .
O2 C4 H4A 110.1 . .
C5 C4 H4A 110.1 . .
O2 C4 H4B 110.1 . .
C5 C4 H4B 110.1 . .
H4A C4 H4B 108.4 . .
C4 C5 H5A 109.5 . .
C4 C5 H5B 109.5 . .
H5A C5 H5B 109.5 . .
C4 C5 H5C 109.5 . .
H5A C5 H5C 109.5 . .
H5B C5 H5C 109.5 . .
C12 O3 H3O 109.5 . .
O3 C12 C13 114.8(4) . .
O3 C12 H12A 108.6 . .
C13 C12 H12A 108.6 . .
O3 C12 H12B 108.6 . .
C13 C12 H12B 108.6 . .
H12A C12 H12B 107.5 . .
C12 C13 H13A 109.5 . .
C12 C13 H13B 109.5 . .
H13A C13 H13B 109.5 . .
C12 C13 H13C 109.5 . .
H13A C13 H13C 109.5 . .
H13B C13 H13C 109.5 . .

loop_
_geom_bond_atom_site_label_1
_geom_bond_atom_site_label_2
_geom_bond_distance
_geom_bond_site_symmetry_2
Ni1 N3 2.069(3) .
Ni1 N3 2.069(3) 2_556
Ni1 N1 2.079(3) 2_556
Ni1 N1 2.079(3) .
Ni1 N5 2.126(4) .
Ni1 N4 2.134(4) .
N5 C11 1.341(4) .
N5 C11 1.341(4) 2_556
N3 C3 1.265(5) .
N3 H3N 0.8800 .
O1 N1 1.275(4) .
N4 C6 1.339(4) 2_556
N4 C6 1.339(4) .
C9 C10 1.403(4) 2_556
C9 C10 1.403(4) .
C9 C8 1.481(6) 1_565
N1 C1 1.322(5) .
C11 C10 1.384(4) .
C11 H11 0.9500 .
C6 C7 1.380(4) .
C6 H6 0.9500 .
C8 C7 1.390(4) .
C8 C7 1.390(4) 2_556
C8 C9 1.481(6) 1_545
N2 C2 1.145(6) .
C3 O2 1.333(4) .
C3 C1 1.462(6) .
C1 C2 1.427(6) .
C7 H7 0.9500 .
C10 H10 0.9500 .
O2 C4 1.470(5) .
C4 C5 1.493(6) .
C4 H4A 0.9900 .
C4 H4B 0.9900 .
C5 H5A 0.9800 .
C5 H5B 0.9800 .
C5 H5C 0.9800 .
O3 C12 1.421(6) .
O3 H3O 0.8400 .
C12 C13 1.441(7) .
C12 H12A 0.9900 .
C12 H12B 0.9900 .
C13 H13A 0.9800 .
C13 H13B 0.9800 .
C13 H13C 0.9800 .

loop_
_geom_hbond_atom_site_label_D
_geom_hbond_atom_site_label_H
_geom_hbond_atom_site_label_A
_geom_hbond_distance_DH
_geom_hbond_distance_HA
_geom_hbond_distance_DA
_geom_hbond_angle_DHA
O3 H3O O1 0.84 1.98 2.748(4) 151.4
